data_7047701
loop_
_publ_author_name
'Chen, Ruijiao'
'Wu, Xiaowen'
'Su, Zhi'

_publ_section_title
;
 Structural insights into T<sub>2</sub>-cluster-containing chalcogenides
 with vertex-, edge- and face-sharing connection modes of NaQ<sub>6</sub>
 ligands: Na<sub>3</sub>ZnM<sup>III</sup>Q<sub>4</sub> (M<sup>III</sup> =
 In, Ga; Q = S, Se).
;
_journal_issue 43
_journal_name_full 'Dalton transactions (Cambridge, England : 2003)'
_journal_page_first 15538
_journal_page_last 15544
_journal_paper_doi 10.1039/c8dt03281e
_journal_volume 47
_journal_year 2018
_chemical_formula_sum 'In Na3 S4 Zn'
_chemical_formula_weight 377.40
_space_group_IT_number 142
_space_group_name_Hall '-I 4bd 2c'
_space_group_name_H-M_alt 'I 41/a c d :2'
_symmetry_cell_setting tetragonal
_symmetry_space_group_name_Hall '-I 4bd 2c'
_symmetry_space_group_name_H-M 'I 41/a c d :2'
_atom_sites_solution_primary direct
_atom_sites_solution_secondary difmap
_audit_creation_method SHELXL-97
_audit_update_record
;
2018-05-24 deposited with the CCDC.
2018-10-02 downloaded from the CCDC.
;
_cell_angle_alpha 90.00
_cell_angle_beta 90.00
_cell_angle_gamma 90.00
_cell_formula_units_Z 16
_cell_length_a 13.175(7)
_cell_length_b 13.175(7)
_cell_length_c 18.995(20)
_cell_measurement_reflns_used 3194
_cell_measurement_temperature 296(2)
_cell_measurement_theta_max 27.84
_cell_measurement_theta_min 3.06
_cell_volume 3297(4)
_computing_cell_refinement 'Bruker SMART'
_computing_data_collection 'Bruker SMART'
_computing_data_reduction 'Bruker SAINT'
_computing_molecular_graphics 'Bruker SHELXTL'
_computing_publication_material 'Bruker SHELXTL'
_computing_structure_refinement 'SHELXL-97 (Sheldrick, 1997)'
_computing_structure_solution 'SHELXS-97 (Sheldrick, 1990)'
_diffrn_ambient_temperature 296(2)
_diffrn_measured_fraction_theta_full 0.997
_diffrn_measured_fraction_theta_max 0.997
_diffrn_measurement_device_type 'CCD area detector'
_diffrn_measurement_method 'phi and omega scans'
_diffrn_radiation_monochromator graphite
_diffrn_radiation_source 'fine-focus sealed tube'
_diffrn_radiation_type MoK\a
_diffrn_radiation_wavelength 0.71073
_diffrn_reflns_av_R_equivalents 0.0293
_diffrn_reflns_av_sigmaI/netI 0.0181
_diffrn_reflns_limit_h_max 17
_diffrn_reflns_limit_h_min -11
_diffrn_reflns_limit_k_max 17
_diffrn_reflns_limit_k_min -12
_diffrn_reflns_limit_l_max 24
_diffrn_reflns_limit_l_min -25
_diffrn_reflns_number 7618
_diffrn_reflns_theta_full 28.01
_diffrn_reflns_theta_max 28.01
_diffrn_reflns_theta_min 3.06
_exptl_absorpt_coefficient_mu 6.777
_exptl_absorpt_correction_T_max 0.7456
_exptl_absorpt_correction_T_min 0.6597
_exptl_absorpt_correction_type multi-scan
_exptl_absorpt_process_details SADABS
_exptl_crystal_colour colorless
_exptl_crystal_density_diffrn 3.041
_exptl_crystal_density_method 'not measured'
_exptl_crystal_description block
_exptl_crystal_F_000 2816
_exptl_crystal_size_max 0.128
_exptl_crystal_size_mid 0.108
_exptl_crystal_size_min 0.096
_refine_diff_density_max 0.586
_refine_diff_density_min -1.008
_refine_diff_density_rms 0.111
_refine_ls_extinction_expression Fc^*^=kFc[1+0.001xFc^2^\l^3^/sin(2\q)]^-1/4^
_refine_ls_extinction_method none
_refine_ls_goodness_of_fit_ref 1.112
_refine_ls_matrix_type full
_refine_ls_number_parameters 44
_refine_ls_number_reflns 1002
_refine_ls_number_restraints 0
_refine_ls_restrained_S_all 1.112
_refine_ls_R_factor_all 0.0292
_refine_ls_R_factor_gt 0.0247
_refine_ls_shift/su_max 0.000
_refine_ls_shift/su_mean 0.000
_refine_ls_structure_factor_coef Fsqd
_refine_ls_weighting_details 'calc w=1/[\s^2^(Fo^2^)+(0.0224P)^2^+21.4100P] where P=(Fo^2^+2Fc^2^)/3'
_refine_ls_weighting_scheme calc
_refine_ls_wR_factor_gt 0.0563
_refine_ls_wR_factor_ref 0.0592
_reflns_number_gt 893
_reflns_number_total 1002
_reflns_threshold_expression >2sigma(I)
_cod_data_source_file c8dt03281e2.cif
_cod_data_source_block eqw232
_cod_depositor_comments
;
The following automatic conversions were performed:

'_symmetry_cell_setting' value 'Tetragonal' changed to 'tetragonal'
according to
/home/data/users/saulius/crontab/automatic-downloads/rss-feeds/RSC/lib/dictionaries/cif_core.dic
dictionary named 'cif_core.dic' version 2.4.2 from 2011-04-26.

Automatic conversion script
Id: cif_fix_values 4973 2017-02-22 13:04:09Z antanas 

 Adding full bibliography for 7047699--7047702.cif.
;
_cod_original_sg_symbol_H-M I4(1)/acd
_cod_database_code 7047701

loop_
_symmetry_equiv_pos_as_xyz
'x, y, z'
'-x+1/2, -y, z+1/2'
'-y+1/4, x+3/4, z+1/4'
'y+1/4, -x+1/4, z+3/4'
'-x+1/2, y, -z'
'x, -y, -z+1/2'
'y+1/4, x+3/4, -z+3/4'
'-y+1/4, -x+1/4, -z+1/4'
'x+1/2, y+1/2, z+1/2'
'-x+1, -y+1/2, z+1'
'-y+3/4, x+5/4, z+3/4'
'y+3/4, -x+3/4, z+5/4'
'-x+1, y+1/2, -z+1/2'
'x+1/2, -y+1/2, -z+1'
'y+3/4, x+5/4, -z+5/4'
'-y+3/4, -x+3/4, -z+3/4'
'-x, -y, -z'
'x-1/2, y, -z-1/2'
'y-1/4, -x-3/4, -z-1/4'
'-y-1/4, x-1/4, -z-3/4'
'x-1/2, -y, z'
'-x, y, z-1/2'
'-y-1/4, -x-3/4, z-3/4'
'y-1/4, x-1/4, z-1/4'
'-x+1/2, -y+1/2, -z+1/2'
'x, y+1/2, -z'
'y+1/4, -x-1/4, -z+1/4'
'-y+1/4, x+1/4, -z-1/4'
'x, -y+1/2, z+1/2'
'-x+1/2, y+1/2, z'
'-y+1/4, -x-1/4, z-1/4'
'y+1/4, x+1/4, z+1/4'

loop_
_atom_site_label
_atom_site_type_symbol
_atom_site_fract_x
_atom_site_fract_y
_atom_site_fract_z
_atom_site_U_iso_or_equiv
_atom_site_adp_type
_atom_site_occupancy
_atom_site_symmetry_multiplicity
_atom_site_calc_flag
_atom_site_refinement_flags
In1 In 0.37813(2) 0.33481(2) 0.061363(16) 0.01928(13) Uani 0.50 1 d P
Zn1 Zn 0.37813(2) 0.33481(2) 0.061363(16) 0.01928(13) Uani 0.50 1 d P
S1 S 0.2500 0.43060(9) 0.0000 0.0238(3) Uani 1 2 d S
S2 S 0.5000 0.2500 -0.01648(6) 0.0231(3) Uani 1 2 d S
S3 S 0.28325(8) 0.20987(8) 0.12309(6) 0.0354(3) Uani 1 1 d .
Na1 Na 0.3686(2) 0.0964(2) -0.0196(2) 0.1213(16) Uani 1 1 d .
Na2 Na 0.11921(17) 0.36921(17) 0.1250 0.0453(6) Uani 1 2 d S

loop_
_atom_site_aniso_label
_atom_site_aniso_U_11
_atom_site_aniso_U_22
_atom_site_aniso_U_33
_atom_site_aniso_U_23
_atom_site_aniso_U_13
_atom_site_aniso_U_12
In1 0.01800(18) 0.01818(18) 0.02166(18) 0.00162(11) -0.00242(12) 0.00160(11)
Zn1 0.01800(18) 0.01818(18) 0.02166(18) 0.00162(11) -0.00242(12) 0.00160(11)
S1 0.0222(6) 0.0183(6) 0.0310(6) 0.000 -0.0097(5) 0.000
S2 0.0217(6) 0.0244(6) 0.0233(6) 0.000 0.000 0.0023(5)
S3 0.0204(5) 0.0337(6) 0.0520(6) 0.0186(5) 0.0003(4) 0.0012(4)
Na1 0.083(2) 0.0517(15) 0.229(4) -0.051(2) 0.082(3) -0.0406(15)
Na2 0.0496(10) 0.0496(10) 0.0366(13) -0.0018(8) 0.0018(8) 0.0099(13)

loop_
_atom_type_symbol
_atom_type_description
_atom_type_scat_dispersion_real
_atom_type_scat_dispersion_imag
_atom_type_scat_source
Na Na 0.0362 0.0249 'International Tables Vol C Tables 4.2.6.8 and 6.1.1.4'
S S 0.1246 0.1234 'International Tables Vol C Tables 4.2.6.8 and 6.1.1.4'
Zn Zn 0.2839 1.4301 'International Tables Vol C Tables 4.2.6.8 and 6.1.1.4'
In In -0.7276 1.3100 'International Tables Vol C Tables 4.2.6.8 and 6.1.1.4'

loop_
_geom_angle_atom_site_label_1
_geom_angle_atom_site_label_2
_geom_angle_atom_site_label_3
_geom_angle
_geom_angle_site_symmetry_1
_geom_angle_site_symmetry_3
S3 In1 S3 118.88(6) . 27_565
S3 In1 S1 103.48(4) . .
S3 In1 S1 100.75(5) 27_565 .
S3 In1 S2 109.04(4) . .
S3 In1 S2 110.48(4) 27_565 .
S1 In1 S2 113.95(6) . .
S3 In1 Na1 140.04(8) . 26
S3 In1 Na1 54.94(7) 27_565 26
S1 In1 Na1 49.93(5) . 26
S2 In1 Na1 109.39(8) . 26
S3 In1 Na2 125.63(4) . 11_544
S3 In1 Na2 114.79(5) 27_565 11_544
S1 In1 Na2 57.34(5) . 11_544
S2 In1 Na2 56.86(7) . 11_544
Na1 In1 Na2 69.78(9) 26 11_544
S3 In1 Na2 55.29(4) . .
S3 In1 Na2 99.10(5) 27_565 .
S1 In1 Na2 55.93(4) . .
S2 In1 Na2 150.33(4) . .
Na1 In1 Na2 85.41(7) 26 .
Na2 In1 Na2 108.79(4) 11_544 .
S3 In1 Na1 146.11(5) . 10_554
S3 In1 Na1 68.95(8) 27_565 10_554
S1 In1 Na1 107.22(6) . 10_554
S2 In1 Na1 44.49(6) . 10_554
Na1 In1 Na1 72.98(10) 26 10_554
Na2 In1 Na1 63.77(7) 11_544 10_554
Na2 In1 Na1 158.39(6) . 10_554
Zn1 S1 In1 0.000(16) 5 5
Zn1 S1 In1 116.80(6) 5 .
In1 S1 In1 116.80(6) 5 .
Zn1 S1 Na1 153.17(8) 5 26
In1 S1 Na1 153.17(8) 5 26
In1 S1 Na1 87.25(6) . 26
Zn1 S1 Na1 87.26(6) 5 30
In1 S1 Na1 87.26(6) 5 30
In1 S1 Na1 153.17(8) . 30
Na1 S1 Na1 72.62(14) 26 30
Zn1 S1 Na2 83.11(5) 5 11_544
In1 S1 Na2 83.11(5) 5 11_544
In1 S1 Na2 80.88(8) . 11_544
Na1 S1 Na2 89.72(11) 26 11_544
Na1 S1 Na2 115.68(12) 30 11_544
Zn1 S1 Na2 80.88(8) 5 .
In1 S1 Na2 80.88(8) 5 .
In1 S1 Na2 83.11(5) . .
Na1 S1 Na2 115.68(12) 26 .
Na1 S1 Na2 89.72(11) 30 .
Na2 S1 Na2 149.17(8) 11_544 .
In1 S2 Zn1 105.83(8) . 10_554
In1 S2 In1 105.83(8) . 10_554
Zn1 S2 In1 0.000(17) 10_554 10_554
In1 S2 Na1 95.33(10) . 10_554
Zn1 S2 Na1 86.20(7) 10_554 10_554
In1 S2 Na1 86.20(7) 10_554 10_554
In1 S2 Na1 86.20(7) . .
Zn1 S2 Na1 95.34(10) 10_554 .
In1 S2 Na1 95.34(10) 10_554 .
Na1 S2 Na1 177.5(2) 10_554 .
In1 S2 Na2 170.31(3) . 4_554
Zn1 S2 Na2 80.48(8) 10_554 4_554
In1 S2 Na2 80.48(8) 10_554 4_554
Na1 S2 Na2 92.39(11) 10_554 4_554
Na1 S2 Na2 85.89(7) . 4_554
In1 S2 Na2 80.48(8) . 11_544
Zn1 S2 Na2 170.31(3) 10_554 11_544
In1 S2 Na2 170.31(3) 10_554 11_544
Na1 S2 Na2 85.89(7) 10_554 11_544
Na1 S2 Na2 92.39(11) . 11_544
Na2 S2 Na2 94.28(11) 4_554 11_544
In1 S3 Zn1 100.74(5) . 20_656
In1 S3 In1 100.74(5) . 20_656
Zn1 S3 In1 0.000(17) 20_656 20_656
In1 S3 Na1 159.70(10) . 3_545
Zn1 S3 Na1 82.90(8) 20_656 3_545
In1 S3 Na1 82.90(8) 20_656 3_545
In1 S3 Na2 84.30(6) . .
Zn1 S3 Na2 145.88(6) 20_656 .
In1 S3 Na2 145.88(6) 20_656 .
Na1 S3 Na2 81.89(7) 3_545 .
In1 S3 Na1 110.59(9) . 5
Zn1 S3 Na1 124.55(6) 20_656 5
In1 S3 Na1 124.55(6) 20_656 5
Na1 S3 Na1 82.52(15) 3_545 5
Na2 S3 Na1 83.32(7) . 5
In1 S3 Na1 74.26(7) . .
Zn1 S3 Na1 88.63(10) 20_656 .
In1 S3 Na1 88.63(10) 20_656 .
Na1 S3 Na1 125.98(10) 3_545 .
Na2 S3 Na1 124.82(9) . .
Na1 S3 Na1 59.48(9) 5 .
S2 Na1 S1 169.6(2) . 26_545
S2 Na1 S3 101.07(9) . 4_554
S1 Na1 S3 82.04(7) 26_545 4_554
S2 Na1 S3 93.77(11) . 5
S1 Na1 S3 95.81(11) 26_545 5
S3 Na1 S3 95.89(15) 4_554 5
S2 Na1 Na1 128.85(7) . 5
S1 Na1 Na1 53.69(7) 26_545 5
S3 Na1 Na1 124.24(17) 4_554 5
S3 Na1 Na1 62.04(13) 5 5
S2 Na1 S3 81.89(8) . .
S1 Na1 S3 93.22(9) 26_545 .
S3 Na1 S3 168.83(17) 4_554 .
S3 Na1 S3 94.64(11) 5 .
Na1 Na1 S3 58.48(11) 5 .
S2 Na1 In1 136.17(10) . 26_545
S1 Na1 In1 42.82(4) 26_545 26_545
S3 Na1 In1 42.16(4) 4_554 26_545
S3 Na1 In1 109.98(11) 5 26_545
Na1 Na1 In1 94.97(6) 5 26_545
S3 Na1 In1 129.70(11) . 26_545
S2 Na1 Zn1 136.17(10) . 26_545
S1 Na1 Zn1 42.82(4) 26_545 26_545
S3 Na1 Zn1 42.16(4) 4_554 26_545
S3 Na1 Zn1 109.98(11) 5 26_545
Na1 Na1 Zn1 94.97(6) 5 26_545
S3 Na1 Zn1 129.70(11) . 26_545
In1 Na1 Zn1 0.000(13) 26_545 26_545
S2 Na1 In1 40.17(6) . 10_554
S1 Na1 In1 130.17(16) 26_545 10_554
S3 Na1 In1 93.46(9) 4_554 10_554
S3 Na1 In1 133.93(8) 5 10_554
Na1 Na1 In1 139.8(2) 5 10_554
S3 Na1 In1 81.84(9) . 10_554
In1 Na1 In1 107.02(10) 26_545 10_554
Zn1 Na1 In1 107.02(10) 26_545 10_554
S2 Na1 Na2 51.01(6) . 4_554
S1 Na1 Na2 130.82(10) 26_545 4_554
S3 Na1 Na2 50.10(6) 4_554 4_554
S3 Na1 Na2 99.28(12) 5 4_554
Na1 Na1 Na2 161.0(2) 5 4_554
S3 Na1 Na2 131.37(9) . 4_554
In1 Na1 Na2 88.14(7) 26_545 4_554
Zn1 Na1 Na2 88.14(7) 26_545 4_554
In1 Na1 Na2 55.42(7) 10_554 4_554
S2 Na1 Na1 90.81(11) . 7_544
S1 Na1 Na1 98.81(9) 26_545 7_544
S3 Na1 Na1 51.50(8) 4_554 7_544
S3 Na1 Na1 45.98(10) 5 7_544
Na1 Na1 Na1 99.2(2) 5 7_544
S3 Na1 Na1 139.57(17) . 7_544
In1 Na1 Na1 81.37(8) 26_545 7_544
Zn1 Na1 Na1 81.37(8) 26_545 7_544
In1 Na1 Na1 116.78(7) 10_554 7_544
Na2 Na1 Na1 62.66(7) 4_554 7_544
S3 Na2 S3 178.33(13) . 15_444
S3 Na2 S2 90.14(5) . 5
S3 Na2 S2 91.08(5) 15_444 5
S3 Na2 S2 91.08(5) . 3_545
S3 Na2 S2 90.14(5) 15_444 3_545
S2 Na2 S2 85.73(11) 5 3_545
S3 Na2 S1 102.31(5) . 12_454
S3 Na2 S1 76.68(4) 15_444 12_454
S2 Na2 S1 164.15(7) 5 12_454
S2 Na2 S1 84.29(7) 3_545 12_454
S3 Na2 S1 76.68(4) . .
S3 Na2 S1 102.31(5) 15_444 .
S2 Na2 S1 84.29(7) 5 .
S2 Na2 S1 164.15(7) 3_545 .
S1 Na2 S1 107.92(11) 12_454 .
S3 Na2 In1 83.83(2) . 5
S3 Na2 In1 96.31(2) 15_444 5
S2 Na2 In1 42.66(3) 5 5
S2 Na2 In1 127.88(10) 3_545 5
S1 Na2 In1 147.47(10) 12_454 5
S1 Na2 In1 41.78(4) . 5
S3 Na2 Zn1 83.83(2) . 5
S3 Na2 Zn1 96.31(2) 15_444 5
S2 Na2 Zn1 42.66(3) 5 5
S2 Na2 Zn1 127.88(10) 3_545 5
S1 Na2 Zn1 147.47(10) 12_454 5
S1 Na2 Zn1 41.78(4) . 5
In1 Na2 Zn1 0.000(1) 5 5
S3 Na2 In1 96.31(2) . 12_454
S3 Na2 In1 83.83(2) 15_444 12_454
S2 Na2 In1 127.88(10) 5 12_454
S2 Na2 In1 42.66(3) 3_545 12_454
S1 Na2 In1 41.78(4) 12_454 12_454
S1 Na2 In1 147.47(10) . 12_454
In1 Na2 In1 170.50(10) 5 12_454
Zn1 Na2 In1 170.50(10) 5 12_454
S3 Na2 Zn1 96.31(2) . 12_454
S3 Na2 Zn1 83.83(2) 15_444 12_454
S2 Na2 Zn1 127.88(10) 5 12_454
S2 Na2 Zn1 42.66(3) 3_545 12_454
S1 Na2 Zn1 41.78(4) 12_454 12_454
S1 Na2 Zn1 147.47(10) . 12_454
In1 Na2 Zn1 170.50(10) 5 12_454
Zn1 Na2 Zn1 170.50(10) 5 12_454
In1 Na2 Zn1 0.000(13) 12_454 12_454
S3 Na2 In1 40.41(3) . .
S3 Na2 In1 138.13(9) 15_444 .
S2 Na2 In1 101.24(4) 5 .
S2 Na2 In1 130.225(18) 3_545 .
S1 Na2 In1 94.61(8) 12_454 .
S1 Na2 In1 40.96(3) . .
In1 Na2 In1 69.29(3) 5 .
Zn1 Na2 In1 69.29(3) 5 .
In1 Na2 In1 116.66(4) 12_454 .
Zn1 Na2 In1 116.66(4) 12_454 .

loop_
_geom_bond_atom_site_label_1
_geom_bond_atom_site_label_2
_geom_bond_distance
_geom_bond_site_symmetry_2
In1 S3 2.3763(15) .
In1 S3 2.3942(15) 27_565
In1 S1 2.4086(13) .
In1 S2 2.4522(14) .
In1 Na1 3.540(3) 26
In1 Na2 3.569(4) 11_544
In1 Na2 3.648(2) .
In1 Na1 3.785(4) 10_554
S1 Zn1 2.4086(13) 5
S1 In1 2.4086(13) 5
S1 Na1 2.712(3) 26
S1 Na1 2.712(3) 30
S1 Na2 3.043(3) 11_544
S1 Na2 3.043(3) .
S2 Zn1 2.4522(14) 10_554
S2 In1 2.4522(14) 10_554
S2 Na1 2.664(3) 10_554
S2 Na1 2.664(3) .
S2 Na2 3.030(3) 4_554
S2 Na2 3.030(3) 11_544
S3 Zn1 2.3942(15) 20_656
S3 In1 2.3942(15) 20_656
S3 Na1 2.920(4) 3_545
S3 Na2 3.0133(18) .
S3 Na1 3.178(5) 5
S3 Na1 3.293(4) .
Na1 S1 2.712(3) 26_545
Na1 S3 2.920(4) 4_554
Na1 S3 3.178(5) 5
Na1 Na1 3.211(6) 5
Na1 In1 3.540(3) 26_545
Na1 Zn1 3.540(3) 26_545
Na1 In1 3.785(4) 10_554
Na1 Na2 3.889(4) 4_554
Na1 Na1 4.026(10) 7_544
Na2 S3 3.0133(18) 15_444
Na2 S2 3.030(3) 5
Na2 S2 3.030(3) 3_545
Na2 S1 3.043(3) 12_454
Na2 In1 3.569(4) 5
Na2 Zn1 3.569(4) 5
Na2 In1 3.569(4) 12_454
Na2 Zn1 3.569(4) 12_454
